data_9012283
loop_
_publ_author_name
'Grey, I. E.'
'Mumme, W. G.'
'Ness, T. J.'
'Roth, R. S.'
'Smith, K. L.'

_publ_section_title
;Structural relations between weberite and zirconolite polytypes - refinements
 of doped 3T and 4M Ca2Ta2O7 and 3T CaZrTi2O7 Sample: T = 295 K, 4M
 weberite-type structure
;
_journal_name_full 'Journal of Solid State Chemistry'
_journal_page_first 285
_journal_page_last 295
_journal_paper_doi 10.1016/S0022-4596(03)00222-6
_journal_volume 174
_journal_year 2003
_chemical_formula_structural Ca2Ta2O7
_chemical_formula_sum 'Ca7.676 Nd0.324 O28 Ta7.705 Zr0.295'
_space_group_IT_number 5
_symmetry_space_group_name_Hall 'C 2y'
_symmetry_space_group_name_H-M 'C 1 2 1'
_cell_angle_alpha 90
_cell_angle_beta 100.17
_cell_angle_gamma 90
_cell_length_a 12.761
_cell_length_b 7.358
_cell_length_c 24.565
_cell_formula_units_Z 4
_cell_volume 2270.302
_database_code_amcsd 0014036
_diffrn_ambient_temperature 295
_exptl_crystal_density_diffrn 6.505
_cod_original_formula_sum 'Ca7.676 Ta7.705 Nd.324 Zr.295 O28'
_cod_database_code 9012283
_amcsd_formula_title Ca2Ta2O7

loop_
_space_group_symop_operation_xyz
x,y,z
1/2+x,1/2+y,z
-x,y,-z
1/2-x,1/2+y,-z

loop_
_atom_site_label
_atom_site_fract_x
_atom_site_fract_y
_atom_site_fract_z
_atom_site_occupancy
_atom_site_U_iso_or_equiv
Ca1 0.00000 0.00000 0.00000 1.00000 0.00270
Ta1 0.00000 0.48300 0.00000 1.00000 0.00230
Ca11 0.25650 0.26700 0.00670 0.95800 0.00600
NdCa11 0.25650 0.26700 0.00670 0.04200 0.00600
Ta2 0.12610 0.75300 0.12174 0.94600 0.00380
ZrTa2 0.12610 0.75300 0.12174 0.05400 0.00380
Ca2 0.12930 0.26900 0.12870 1.00000 0.02100
Ta21 0.37760 0.00700 0.12772 0.97400 0.00500
ZrTa21 0.37760 0.00700 0.12772 0.02600 0.00500
Ta22 0.38010 0.51000 0.12553 0.97600 0.00480
ZrTa22 0.38010 0.51000 0.12553 0.02400 0.00480
Ca3 0.25850 0.50710 0.24720 0.91800 0.00600
NdCa3 0.25850 0.50710 0.24720 0.08200 0.00600
Ta3 0.23950 0.01700 0.24980 1.00000 0.00640
Ca31 0.00970 0.25500 0.25490 1.00000 0.00210
Ca32 0.00840 0.74500 0.25040 1.00000 0.01500
Ta4 0.12830 0.50500 0.37414 0.95800 0.00460
ZrTa4 0.12830 0.50500 0.37414 0.04200 0.00460
Ca4 0.12780 0.00500 0.38010 0.87600 0.00860
NdCa4 0.12780 0.00500 0.38010 0.12400 0.00860
Ta41 0.37900 0.25600 0.37435 1.00000 0.00440
Ta42 0.37700 0.75400 0.37134 0.85100 0.00440
ZrTa42 0.37700 0.75400 0.37134 0.14900 0.00440
Ca5 0.00000 0.51200 0.50000 1.00000 0.02400
Ta5 0.00000 0.01100 0.50000 1.00000 0.00340
Ca51 0.24830 0.25800 0.49850 0.92400 0.00800
NdCa51 0.24830 0.25800 0.49850 0.07600 0.00800
O1 0.64000 0.99600 0.45660 1.00000 0.01300
O2 0.41500 0.48400 0.20680 1.00000 0.00800
O3 0.39200 0.01000 0.04810 1.00000 0.01000
O4 0.13700 0.00800 0.46810 1.00000 0.01100
O5 0.36600 0.01600 0.20620 1.00000 0.00900
O6 0.12500 0.99600 0.28980 1.00000 0.01200
O7 0.73600 0.79800 0.38770 1.00000 0.01800
O8 0.17100 0.23500 0.21360 1.00000 0.01300
O9 0.33200 0.19600 0.29670 1.00000 0.01100
O10 0.08600 0.69600 0.04370 1.00000 0.01800
O11 0.43100 0.30400 0.45450 1.00000 0.00800
O12 0.59000 0.80100 0.03710 1.00000 0.00600
O13 0.52600 0.80100 0.35880 1.00000 0.01300
O14 0.85500 0.50100 0.39770 1.00000 0.01600
O15 0.73100 0.42700 0.10220 1.00000 0.01700
O16 0.82300 0.75700 0.11460 1.00000 0.01300
O17 0.82700 0.30700 0.29150 1.00000 0.00800
O18 0.73100 0.05800 0.13690 1.00000 0.00800
O19 0.93400 0.25800 0.13740 1.00000 0.01200
O20 0.73400 0.20600 0.38790 1.00000 0.01300
O21 0.43500 0.70500 0.45100 1.00000 0.01900
O22 0.89800 0.00200 0.34970 1.00000 0.01600
O23 0.67200 0.32100 0.20240 1.00000 0.00800
O24 0.12100 0.50400 0.29310 1.00000 0.01000
O25 0.83800 0.03300 0.04370 1.00000 0.01500
O26 0.52500 0.09500 0.14910 1.00000 0.01200
O27 0.52500 0.20700 0.36280 1.00000 0.01300
O28 0.52400 0.45800 0.11110 1.00000 0.01300

loop_
_cod_related_entry_id
_cod_related_entry_database
_cod_related_entry_code
1 AMCSD 0014036
